data_7158181
loop_
_publ_author_name
'Abeysekera, Amila M.'
'Averkiev, Boris B.'
'Le Magueres, Pierre'
'Aaker\"oy, Christer B'

_publ_section_title
;
 Intermolecular binding preferences of haloethynyl halogen-bond donors as
 a function of molecular electrostatic potentials in a family of
 <i>N</i>-(pyridin-2-yl)amides.
;
_journal_issue 30
_journal_name_full 'Organic &amp; biomolecular chemistry'
_journal_page_first 6671
_journal_page_last 6681
_journal_paper_doi 10.1039/d1ob01133b
_journal_volume 19
_journal_year 2021
_chemical_formula_moiety 'C14 H9 I N2 O'
_chemical_formula_sum 'C14 H9 I N2 O'
_chemical_formula_weight 348.13
_space_group_crystal_system monoclinic
_space_group_IT_number 14
_space_group_name_Hall '-P 2yn'
_space_group_name_H-M_alt 'P 1 21/n 1'
_atom_sites_solution_hydrogens geom
_atom_sites_solution_primary iterative
_audit_creation_date 2021-04-26
_audit_creation_method
;
Olex2 1.3-ac4
(compiled 2020.11.27 svn.r5f609507 for Rigaku Oxford Diffraction, GUI svn.r6214)
;
_audit_update_record
;
2021-06-10 deposited with the CCDC.	2021-07-12 downloaded from the CCDC.
;
_cell_angle_alpha 90
_cell_angle_beta 98.244(2)
_cell_angle_gamma 90
_cell_formula_units_Z 4
_cell_length_a 5.25520(10)
_cell_length_b 15.3923(3)
_cell_length_c 16.4781(3)
_cell_measurement_reflns_used 16617
_cell_measurement_temperature 200.00(10)
_cell_measurement_theta_max 33.5650
_cell_measurement_theta_min 2.4790
_cell_volume 1319.13(4)
_computing_cell_refinement 'CrysAlisPro 1.171.40.84a (Rigaku OD, 2020)'
_computing_data_collection 'CrysAlisPro 1.171.40.84a (Rigaku OD, 2020)'
_computing_data_reduction 'CrysAlisPro 1.171.40.84a (Rigaku OD, 2020)'
_computing_molecular_graphics 'Olex2 1.3-ac4 (Dolomanov et al., 2009)'
_computing_publication_material 'Olex2 1.3-ac4 (Dolomanov et al., 2009)'
_computing_structure_refinement 'SHELXL 2018/3 (Sheldrick, 2015)'
_computing_structure_solution 'olex2.solve 1.3-ac4 (Bourhis et al., 2015)'
_diffrn_ambient_environment N~2~
_diffrn_ambient_temperature 200.00(10)
_diffrn_detector 'Hybrid Pixel Array Detector'
_diffrn_detector_area_resol_mean 10.0000
_diffrn_detector_type HyPix
_diffrn_measured_fraction_theta_full 1.000
_diffrn_measured_fraction_theta_max 0.899
_diffrn_measurement_details
;
List of Runs (angles in degrees, time in seconds):

  # Type    Start    End  Width  t~exp~   \w     \q     \k     \f   Frames
#--------------------------------------------------------------------------
  1  \w     34.00  84.00   0.50   60.00    --   12.42  57.00 -60.00  100
  2  \w     -2.00  60.00   0.50   60.00    --   12.42  57.00 -90.00  124
  3  \w     -3.00  26.00   0.50   60.00    --   12.42  77.00  60.00   58
  4  \w     -2.00  79.00   0.50   60.00    --   12.42  57.00 150.00  162
  5  \w     15.00  52.00   0.50   60.00    --   12.42-112.00 123.00   74
  6  \w    -57.00  -7.00   0.50   60.00    --   12.42 -19.00 -30.00  100
  7  \w    -62.00   5.00   0.50   60.00    --   12.42 -19.00-150.00  134
  8  \w    -84.00   1.00   0.50   60.00    --  -12.58 -57.00 -60.00  170
  9  \w     50.00  75.00   0.50   60.00    --   12.42-178.00  30.00   50
 10  \w     40.00  83.00   0.50   60.00    --   12.42-178.00-150.00   86
;
_diffrn_measurement_device 'four-circle diffractometer'
_diffrn_measurement_device_type 'XtaLAB Synergy, Dualflex, HyPix'
_diffrn_measurement_method '\w scans'
_diffrn_orient_matrix_type 'CrysAlisPro convention (1999,Acta A55,543-557)'
_diffrn_orient_matrix_UB_11 -0.0062624000
_diffrn_orient_matrix_UB_12 0.0112230000
_diffrn_orient_matrix_UB_13 -0.0419856000
_diffrn_orient_matrix_UB_21 0.1268740000
_diffrn_orient_matrix_UB_22 0.0168026000
_diffrn_orient_matrix_UB_23 0.0078779000
_diffrn_orient_matrix_UB_31 0.0496875000
_diffrn_orient_matrix_UB_32 -0.0414094000
_diffrn_orient_matrix_UB_33 -0.0081962000
_diffrn_radiation_monochromator mirror
_diffrn_radiation_probe x-ray
_diffrn_radiation_type 'Mo K\a'
_diffrn_radiation_wavelength 0.71073
_diffrn_reflns_av_R_equivalents 0.0239
_diffrn_reflns_av_unetI/netI 0.0154
_diffrn_reflns_Laue_measured_fraction_full 1.000
_diffrn_reflns_Laue_measured_fraction_max 0.899
_diffrn_reflns_limit_h_max 8
_diffrn_reflns_limit_h_min -7
_diffrn_reflns_limit_k_max 23
_diffrn_reflns_limit_k_min -22
_diffrn_reflns_limit_l_max 25
_diffrn_reflns_limit_l_min -23
_diffrn_reflns_number 25130
_diffrn_reflns_point_group_measured_fraction_full 1.000
_diffrn_reflns_point_group_measured_fraction_max 0.899
_diffrn_reflns_theta_full 25.242
_diffrn_reflns_theta_max 33.573
_diffrn_reflns_theta_min 2.498
_diffrn_source 'micro-focus sealed X-ray tube'
_diffrn_source_type 'PhotonJet (Mo) X-ray Source'
_exptl_absorpt_coefficient_mu 2.416
_exptl_absorpt_correction_T_max 1.00000
_exptl_absorpt_correction_T_min 0.68484
_exptl_absorpt_correction_type multi-scan
_exptl_absorpt_process_details
;
CrysAlisPro 1.171.40.84a (Rigaku Oxford Diffraction, 2020)
Empirical absorption correction using spherical harmonics,
implemented in SCALE3 ABSPACK scaling algorithm.
;
_exptl_crystal_colour colourless
_exptl_crystal_colour_primary colourless
_exptl_crystal_density_diffrn 1.753
_exptl_crystal_description plate
_exptl_crystal_F_000 672
_exptl_crystal_recrystallization_method 'crystallized from methanol'
_exptl_crystal_size_max 0.277
_exptl_crystal_size_mid 0.11
_exptl_crystal_size_min 0.024
_refine_diff_density_max 1.385
_refine_diff_density_min -0.904
_refine_diff_density_rms 0.079
_refine_ls_extinction_method none
_refine_ls_goodness_of_fit_ref 1.078
_refine_ls_hydrogen_treatment constr
_refine_ls_matrix_type full
_refine_ls_number_parameters 163
_refine_ls_number_reflns 4674
_refine_ls_number_restraints 0
_refine_ls_restrained_S_all 1.078
_refine_ls_R_factor_all 0.0314
_refine_ls_R_factor_gt 0.0261
_refine_ls_shift/su_max 0.003
_refine_ls_shift/su_mean 0.000
_refine_ls_structure_factor_coef Fsqd
_refine_ls_weighting_details 'w=1/[\s^2^(Fo^2^)+(0.0377P)^2^+0.5979P] where P=(Fo^2^+2Fc^2^)/3'
_refine_ls_weighting_scheme calc
_refine_ls_wR_factor_gt 0.0709
_refine_ls_wR_factor_ref 0.0732
_reflns_Friedel_coverage 0.000
_reflns_number_gt 4037
_reflns_number_total 4674
_reflns_threshold_expression 'I > 2\s(I)'
_cod_data_source_file d1ob01133b2.cif
_cod_data_source_block Bz-act-I-Form-2
_cod_depositor_comments 'Adding full bibliography for 7158173--7158183.cif.'
_cod_database_code 7158181
_shelx_shelxl_version_number 2018/3
_chemical_oxdiff_formula C10H10N4O4I1
_shelx_space_group_comment
;
The symmetry employed for this shelxl refinement is uniquely defined
by the following loop, which should always be used as a source of
symmetry information in preference to the above space-group names.
They are only intended as comments.
;
_shelx_estimated_absorpt_t_max 0.944
_shelx_estimated_absorpt_t_min 0.554
_reflns_odcompleteness_completeness 99.93
_reflns_odcompleteness_iscentric 1
_reflns_odcompleteness_theta 30.01
_olex2_refinement_description
;
1. Fixed Uiso
 At 1.2 times of:
  All C(H) groups, All N(H) groups
2.a Aromatic/amide H refined with riding coordinates:
 N10(H10), C3(H3), C5(H5), C6(H6), C14(H14), C18(H18), C15(H15), C16(H16),
 C17(H17)
;
_olex2_date_sample_data_collection 2021-04-22
_olex2_date_sample_submission 2021-01-12
_olex2_exptl_crystal_mounting_method 'mounted on a MiTegen loop'
_olex2_submission_original_sample_id 'Bz-act_1 (Form II)'
_olex2_submission_special_instructions 'No special instructions were received'
_oxdiff_exptl_absorpt_empirical_details
;
Empirical correction (ABSPACK) includes:
- Absorption correction using spherical harmonics
- Frame scaling
;
_oxdiff_exptl_absorpt_empirical_full_max 1.302
_oxdiff_exptl_absorpt_empirical_full_min 0.713

loop_
_space_group_symop_operation_xyz
'x, y, z'
'-x+1/2, y+1/2, -z+1/2'
'-x, -y, -z'
'x-1/2, -y-1/2, z-1/2'

loop_
_atom_site_label
_atom_site_type_symbol
_atom_site_fract_x
_atom_site_fract_y
_atom_site_fract_z
_atom_site_U_iso_or_equiv
_atom_site_adp_type
_atom_site_occupancy
_atom_site_site_symmetry_order
_atom_site_calc_flag
_atom_site_refinement_flags_posn
_atom_site_refinement_flags_adp
_atom_site_refinement_flags_occupancy
_atom_site_disorder_assembly
_atom_site_disorder_group
I9 I 0.34356(3) 0.26065(2) 0.81958(2) 0.03943(6) Uani 1 1 d . . . . .
O12 O 0.9591(2) 0.70864(9) 0.47106(8) 0.0341(3) Uani 1 1 d . . . . .
N2 N 0.3918(2) 0.62013(9) 0.60208(8) 0.0260(2) Uani 1 1 d . . . . .
N10 N 0.5526(2) 0.69784(9) 0.50316(8) 0.0269(3) Uani 1 1 d . . . . .
H10 H 0.399075 0.721690 0.493589 0.032 Uiso 1 1 calc R U . . .
C4 C 0.5542(3) 0.48079(10) 0.65078(9) 0.0256(3) Uani 1 1 d . . . . .
C1 C 0.5743(3) 0.62417(9) 0.55349(9) 0.0223(2) Uani 1 1 d . . . . .
C3 C 0.3837(3) 0.55020(11) 0.64900(9) 0.0272(3) Uani 1 1 d . . . . .
H3 H 0.253537 0.547433 0.683428 0.033 Uiso 1 1 calc R U . . .
C8 C 0.4631(4) 0.35256(13) 0.74702(12) 0.0383(4) Uani 1 1 d . . . . .
C5 C 0.7486(3) 0.48741(10) 0.60153(10) 0.0272(3) Uani 1 1 d . . . . .
H5 H 0.871774 0.442247 0.601525 0.033 Uiso 1 1 calc R U . . .
C6 C 0.7610(3) 0.55997(10) 0.55278(10) 0.0256(3) Uani 1 1 d . . . . .
H6 H 0.893562 0.565908 0.519590 0.031 Uiso 1 1 calc R U . . .
C11 C 0.7407(3) 0.73722(10) 0.46710(10) 0.0265(3) Uani 1 1 d . . . . .
C7 C 0.5184(3) 0.40818(11) 0.70213(10) 0.0316(3) Uani 1 1 d . . . . .
C13 C 0.6601(3) 0.82032(11) 0.42419(10) 0.0302(3) Uani 1 1 d . . . . .
C14 C 0.4235(4) 0.82998(14) 0.37596(12) 0.0410(4) Uani 1 1 d . . . . .
H14 H 0.304020 0.783311 0.369853 0.049 Uiso 1 1 calc R U . . .
C18 C 0.8325(4) 0.88901(14) 0.43213(15) 0.0468(5) Uani 1 1 d . . . . .
H18 H 0.996598 0.882211 0.464173 0.056 Uiso 1 1 calc R U . . .
C15 C 0.3625(4) 0.90880(19) 0.33649(15) 0.0542(6) Uani 1 1 d . . . . .
H15 H 0.201637 0.915264 0.302511 0.065 Uiso 1 1 calc R U . . .
C16 C 0.5316(5) 0.97743(16) 0.34596(17) 0.0581(6) Uani 1 1 d . . . . .
H16 H 0.485881 1.031303 0.319716 0.070 Uiso 1 1 calc R U . . .
C17 C 0.7666(5) 0.96782(16) 0.39345(18) 0.0596(6) Uani 1 1 d . . . . .
H17 H 0.884348 1.014997 0.399908 0.072 Uiso 1 1 calc R U . . .

loop_
_atom_site_aniso_label
_atom_site_aniso_U_11
_atom_site_aniso_U_22
_atom_site_aniso_U_33
_atom_site_aniso_U_23
_atom_site_aniso_U_13
_atom_site_aniso_U_12
I9 0.05563(9) 0.02875(7) 0.03741(8) 0.00769(4) 0.01859(6) -0.00231(4)
O12 0.0255(5) 0.0352(6) 0.0431(7) 0.0119(5) 0.0098(5) 0.0042(5)
N2 0.0257(6) 0.0268(6) 0.0269(6) 0.0022(5) 0.0082(5) 0.0027(5)
N10 0.0246(6) 0.0255(6) 0.0318(6) 0.0071(5) 0.0087(5) 0.0045(5)
C4 0.0293(7) 0.0221(7) 0.0254(6) 0.0014(5) 0.0034(5) -0.0034(5)
C1 0.0226(6) 0.0207(6) 0.0238(6) 0.0015(5) 0.0041(5) -0.0001(5)
C3 0.0272(7) 0.0293(7) 0.0265(7) 0.0021(5) 0.0084(5) -0.0010(6)
C8 0.0480(10) 0.0300(8) 0.0385(9) 0.0052(7) 0.0112(8) -0.0025(7)
C5 0.0273(7) 0.0218(7) 0.0332(7) 0.0024(5) 0.0062(6) 0.0021(5)
C6 0.0253(6) 0.0229(7) 0.0302(7) 0.0016(5) 0.0090(5) 0.0017(5)
C11 0.0280(7) 0.0252(7) 0.0269(7) 0.0034(5) 0.0063(6) 0.0000(5)
C7 0.0362(8) 0.0269(8) 0.0318(8) 0.0025(6) 0.0058(6) -0.0023(6)
C13 0.0320(7) 0.0285(8) 0.0321(7) 0.0086(6) 0.0113(6) 0.0052(6)
C14 0.0375(9) 0.0430(11) 0.0425(10) 0.0151(8) 0.0054(8) 0.0039(8)
C18 0.0435(10) 0.0331(10) 0.0632(13) 0.0131(9) 0.0053(9) -0.0015(8)
C15 0.0482(11) 0.0595(15) 0.0550(12) 0.0295(11) 0.0074(10) 0.0153(10)
C16 0.0653(14) 0.0415(12) 0.0714(15) 0.0307(11) 0.0230(12) 0.0164(10)
C17 0.0641(14) 0.0327(11) 0.0834(18) 0.0185(11) 0.0152(13) -0.0015(10)

loop_
_atom_type_symbol
_atom_type_description
_atom_type_scat_dispersion_real
_atom_type_scat_dispersion_imag
_atom_type_scat_source
C C 0.0033 0.0016 'International Tables Vol C Tables 4.2.6.8 and 6.1.1.4'
H H 0.0000 0.0000 'International Tables Vol C Tables 4.2.6.8 and 6.1.1.4'
I I -0.4742 1.8119 'International Tables Vol C Tables 4.2.6.8 and 6.1.1.4'
N N 0.0061 0.0033 'International Tables Vol C Tables 4.2.6.8 and 6.1.1.4'
O O 0.0106 0.0060 'International Tables Vol C Tables 4.2.6.8 and 6.1.1.4'

loop_
_geom_angle_atom_site_label_1
_geom_angle_atom_site_label_2
_geom_angle_atom_site_label_3
_geom_angle
_geom_angle_site_symmetry_1
_geom_angle_site_symmetry_3
_geom_angle_publ_flag
C3 N2 C1 118.15(13) . . ?
C1 N10 H10 116.0 . . ?
C11 N10 H10 116.0 . . ?
C11 N10 C1 127.93(13) . . ?
C3 C4 C5 117.01(14) . . ?
C3 C4 C7 118.25(14) . . ?
C5 C4 C7 124.74(15) . . ?
N2 C1 N10 112.84(13) . . ?
N2 C1 C6 122.59(13) . . ?
C6 C1 N10 124.55(13) . . ?
N2 C3 C4 124.02(14) . . ?
N2 C3 H3 118.0 . . ?
C4 C3 H3 118.0 . . ?
C7 C8 I9 175.91(18) . . ?
C4 C5 H5 120.1 . . ?
C6 C5 C4 119.72(14) . . ?
C6 C5 H5 120.1 . . ?
C1 C6 H6 120.8 . . ?
C5 C6 C1 118.44(14) . . ?
C5 C6 H6 120.8 . . ?
O12 C11 N10 123.33(15) . . ?
O12 C11 C13 122.29(15) . . ?
N10 C11 C13 114.36(14) . . ?
C8 C7 C4 172.2(2) . . ?
C14 C13 C11 122.30(17) . . ?
C14 C13 C18 119.56(17) . . ?
C18 C13 C11 118.13(16) . . ?
C13 C14 H14 120.3 . . ?
C13 C14 C15 119.3(2) . . ?
C15 C14 H14 120.3 . . ?
C13 C18 H18 119.8 . . ?
C13 C18 C17 120.4(2) . . ?
C17 C18 H18 119.8 . . ?
C14 C15 H15 119.5 . . ?
C16 C15 C14 121.0(2) . . ?
C16 C15 H15 119.5 . . ?
C15 C16 H16 120.1 . . ?
C17 C16 C15 119.7(2) . . ?
C17 C16 H16 120.1 . . ?
C18 C17 H17 120.0 . . ?
C16 C17 C18 120.0(2) . . ?
C16 C17 H17 120.0 . . ?

loop_
_geom_bond_atom_site_label_1
_geom_bond_atom_site_label_2
_geom_bond_distance
_geom_bond_site_symmetry_2
_geom_bond_publ_flag
I9 C8 2.0103(18) . ?
O12 C11 1.222(2) . ?
N2 C1 1.3363(19) . ?
N2 C3 1.330(2) . ?
N10 H10 0.8800 . ?
N10 C1 1.3997(19) . ?
N10 C11 1.366(2) . ?
C4 C3 1.392(2) . ?
C4 C5 1.397(2) . ?
C4 C7 1.430(2) . ?
C1 C6 1.394(2) . ?
C3 H3 0.9500 . ?
C8 C7 1.194(2) . ?
C5 H5 0.9500 . ?
C5 C6 1.383(2) . ?
C6 H6 0.9500 . ?
C11 C13 1.493(2) . ?
C13 C14 1.384(3) . ?
C13 C18 1.386(3) . ?
C14 H14 0.9500 . ?
C14 C15 1.392(3) . ?
C18 H18 0.9500 . ?
C18 C17 1.391(3) . ?
C15 H15 0.9500 . ?
C15 C16 1.375(4) . ?
C16 H16 0.9500 . ?
C16 C17 1.372(4) . ?
C17 H17 0.9500 . ?

loop_
_geom_torsion_atom_site_label_1
_geom_torsion_atom_site_label_2
_geom_torsion_atom_site_label_3
_geom_torsion_atom_site_label_4
_geom_torsion
_geom_torsion_site_symmetry_1
_geom_torsion_site_symmetry_2
_geom_torsion_site_symmetry_3
_geom_torsion_site_symmetry_4
_geom_torsion_publ_flag
O12 C11 C13 C14 139.48(19) . . . . ?
O12 C11 C13 C18 -39.1(3) . . . . ?
N2 C1 C6 C5 3.1(2) . . . . ?
N10 C1 C6 C5 -175.31(15) . . . . ?
N10 C11 C13 C14 -42.3(2) . . . . ?
N10 C11 C13 C18 139.05(18) . . . . ?
C4 C5 C6 C1 -1.0(2) . . . . ?
C1 N2 C3 C4 0.1(2) . . . . ?
C1 N10 C11 O12 4.3(3) . . . . ?
C1 N10 C11 C13 -173.87(15) . . . . ?
C3 N2 C1 N10 175.94(14) . . . . ?
C3 N2 C1 C6 -2.7(2) . . . . ?
C3 C4 C5 C6 -1.3(2) . . . . ?
C5 C4 C3 N2 1.9(2) . . . . ?
C11 N10 C1 N2 157.00(16) . . . . ?
C11 N10 C1 C6 -24.4(3) . . . . ?
C11 C13 C14 C15 -178.86(19) . . . . ?
C11 C13 C18 C17 -179.9(2) . . . . ?
C7 C4 C3 N2 -177.93(15) . . . . ?
C7 C4 C5 C6 178.47(15) . . . . ?
C13 C14 C15 C16 -1.2(4) . . . . ?
C13 C18 C17 C16 -1.1(4) . . . . ?
C14 C13 C18 C17 1.4(3) . . . . ?
C14 C15 C16 C17 1.5(4) . . . . ?
C18 C13 C14 C15 -0.3(3) . . . . ?
C15 C16 C17 C18 -0.3(4) . . . . ?
